data_7124894
loop_
_publ_author_name
'Zhang, Yuehong'
'Oh, Juwon'
'Wang, Kang'
'Shin, Dongju'
'Zhan, Xiaopeng'
'Zheng, Yingting'
'Kim, Dongho'
'Jiang, Jianzhuang'

_publ_section_title
;
 The first porphyrin-subphthalocyaninatoboron(iii)-fused hybrid with
 unique conformation and intramolecular charge transfer behavior.
;
_journal_issue 69
_journal_name_full 'Chemical communications (Cambridge, England)'
_journal_page_first 10517
_journal_page_last 10520
_journal_paper_doi 10.1039/c6cc05383a
_journal_volume 52
_journal_year 2016
_chemical_formula_sum 'C120 H101 B Cl6 N12 O5'
_chemical_formula_weight 2014.64
_space_group_IT_number 36
_space_group_name_Hall 'C 2c -2'
_space_group_name_H-M_alt 'C m c 21'
_symmetry_cell_setting orthorhombic
_symmetry_space_group_name_H-M 'C m c 21'
_atom_sites_solution_hydrogens geom
_atom_sites_solution_primary direct
_atom_sites_solution_secondary difmap
_audit_creation_method SHELXL-97
_audit_update_record
;
2016-04-30 deposited with the CCDC.
2016-08-01 downloaded from the CCDC.
;
_cell_angle_alpha 90.00
_cell_angle_beta 90.00
_cell_angle_gamma 90.00
_cell_formula_units_Z 4
_cell_length_a 26.6592(9)
_cell_length_b 23.6211(7)
_cell_length_c 19.6982(7)
_cell_measurement_reflns_used 3466
_cell_measurement_temperature 120
_cell_measurement_theta_max 67.3050
_cell_measurement_theta_min 3.3128
_cell_volume 12404.3(7)
_computing_cell_refinement
;
CrysAlisPro, Agilent Technologies,
Version 1.171.35.19 (release 27-10-2011 CrysAlis171 .NET)
(compiled Oct 27 2011,15:02:11)
;
_computing_data_collection
;
CrysAlisPro, Agilent Technologies,
Version 1.171.35.19 (release 27-10-2011 CrysAlis171 .NET)
(compiled Oct 27 2011,15:02:11)
;
_computing_data_reduction
;
CrysAlisPro, Agilent Technologies,
Version 1.171.35.19 (release 27-10-2011 CrysAlis171 .NET)
(compiled Oct 27 2011,15:02:11)
;
_computing_structure_refinement 'SHELXL-97 (Sheldrick, 1997)'
_computing_structure_solution 'SHELXS-97 (Sheldrick, 1990)'
_diffrn_ambient_temperature 120
_diffrn_detector_area_resol_mean 16.2141
_diffrn_measured_fraction_theta_full 0.973
_diffrn_measured_fraction_theta_max 0.973
_diffrn_measurement_device_type 'Xcalibur, Eos, Gemini'
_diffrn_measurement_method '\w scans'
_diffrn_radiation_monochromator graphite
_diffrn_radiation_source 'fine-focus sealed tube'
_diffrn_radiation_type CuK\a
_diffrn_radiation_wavelength 1.54184
_diffrn_reflns_av_R_equivalents 0.0313
_diffrn_reflns_av_sigmaI/netI 0.0396
_diffrn_reflns_limit_h_max 31
_diffrn_reflns_limit_h_min -29
_diffrn_reflns_limit_k_max 17
_diffrn_reflns_limit_k_min -28
_diffrn_reflns_limit_l_max 10
_diffrn_reflns_limit_l_min -23
_diffrn_reflns_number 11919
_diffrn_reflns_theta_full 67.42
_diffrn_reflns_theta_max 67.42
_diffrn_reflns_theta_min 3.32
_exptl_absorpt_coefficient_mu 1.675
_exptl_absorpt_correction_T_max 1.00000
_exptl_absorpt_correction_T_min 0.87679
_exptl_absorpt_correction_type multi-scan
_exptl_absorpt_process_details
;
CrysAlisPro, Agilent Technologies,
Version 1.171.35.19 (release 27-10-2011 CrysAlis171 .NET)
(compiled Oct 27 2011,15:02:11)
Empirical absorption correction using spherical harmonics,
 implemented in SCALE3 ABSPACK scaling algorithm.
;
_exptl_crystal_colour purple
_exptl_crystal_density_diffrn 1.079
_exptl_crystal_density_method 'not measured'
_exptl_crystal_description rod
_exptl_crystal_F_000 4208
_platon_squeeze_details
;
;
_refine_diff_density_max 0.456
_refine_diff_density_min -0.323
_refine_diff_density_rms 0.065
_refine_ls_abs_structure_details 'Flack H D (1983), Acta Cryst. A39, 876-881'
_refine_ls_abs_structure_Flack 0.58(3)
_refine_ls_extinction_method none
_refine_ls_goodness_of_fit_ref 1.065
_refine_ls_hydrogen_treatment mixed
_refine_ls_matrix_type full
_refine_ls_number_parameters 607
_refine_ls_number_reflns 6933
_refine_ls_number_restraints 43
_refine_ls_restrained_S_all 1.076
_refine_ls_R_factor_all 0.0948
_refine_ls_R_factor_gt 0.0831
_refine_ls_shift/su_max 0.002
_refine_ls_shift/su_mean 0.000
_refine_ls_structure_factor_coef Fsqd
_refine_ls_weighting_details 'calc w=1/[\s^2^(Fo^2^)+(0.1857P)^2^+0.0000P] where P=(Fo^2^+2Fc^2^)/3'
_refine_ls_weighting_scheme calc
_refine_ls_wR_factor_gt 0.2429
_refine_ls_wR_factor_ref 0.2563
_reflns_number_gt 5329
_reflns_number_total 6933
_reflns_threshold_expression >2sigma(I)
_cod_data_source_file c6cc05383a2.cif
_cod_data_source_block subPc-Por
_cod_original_cell_volume 12404.4(7)
_cod_database_code 7124894

loop_
_symmetry_equiv_pos_as_xyz
'x, y, z'
'-x, -y, z+1/2'
'-x, y, z'
'x, -y, z+1/2'
'x+1/2, y+1/2, z'
'-x+1/2, -y+1/2, z+1/2'
'-x+1/2, y+1/2, z'
'x+1/2, -y+1/2, z+1/2'

loop_
_atom_site_label
_atom_site_type_symbol
_atom_site_fract_x
_atom_site_fract_y
_atom_site_fract_z
_atom_site_U_iso_or_equiv
_atom_site_adp_type
_atom_site_occupancy
_atom_site_symmetry_multiplicity
_atom_site_calc_flag
_atom_site_refinement_flags
N8 N 0.0000 0.3764(2) -0.0033(3) 0.0375(13) Uani 1 2 d S
N6 N 0.0000 0.5364(2) 0.0799(4) 0.0445(16) Uani 1 2 d S
N9 N 0.05394(18) 0.73259(19) 0.2519(3) 0.0512(13) Uani 1 1 d .
C30 C 0.0409(2) 0.3424(2) -0.0157(3) 0.0464(13) Uani 1 1 d .
N4 N 0.0000 0.8322(3) 0.3609(4) 0.0514(18) Uani 1 2 d S
C9 C 0.0432(2) 0.8130(2) 0.3328(4) 0.0499(14) Uani 1 1 d .
C32 C 0.12980(15) 0.31757(14) -0.0339(2) 0.0508(14) Uani 1 1 d G
C37 C 0.14524(18) 0.31844(16) -0.1013(2) 0.0650(19) Uani 1 1 d G
C36 C 0.1797(2) 0.2787(2) -0.1245(2) 0.081(2) Uani 1 1 d G
H36 H 0.1900 0.2793 -0.1696 0.097 Uiso 1 1 calc R
C35 C 0.19867(17) 0.23814(18) -0.0803(3) 0.081(3) Uani 1 1 d G
C34 C 0.18323(18) 0.23728(16) -0.0129(3) 0.076(2) Uani 1 1 d G
H34 H 0.1959 0.2101 0.0166 0.091 Uiso 1 1 calc R
C33 C 0.14879(17) 0.27699(16) 0.01030(19) 0.0571(16) Uani 1 1 d G
N3 N 0.08688(19) 0.84015(19) 0.3375(4) 0.0575(14) Uani 1 1 d .
O2 O 0.2360(2) 1.0006(2) 0.2807(4) 0.0844(17) Uani 1 1 d .
C10 C 0.0274(2) 0.7677(2) 0.2887(4) 0.0583(17) Uani 1 1 d .
C29 C 0.0917(2) 0.3587(2) -0.0106(3) 0.0442(12) Uani 1 1 d .
C15 C 0.0913(2) 0.5499(2) 0.0864(3) 0.0430(12) Uani 1 1 d .
C65 C 0.0528(2) 0.6560(2) 0.1762(3) 0.0451(13) Uani 1 1 d .
H65 H 0.0877 0.6566 0.1757 0.054 Uiso 1 1 calc R
C25 C 0.10791(12) 0.50005(12) 0.0563(2) 0.0437(12) Uani 1 1 d G
C26 C 0.15843(10) 0.48438(15) 0.0433(3) 0.0463(13) Uani 1 1 d G
H26 H 0.1866 0.5064 0.0519 0.056 Uiso 1 1 calc R
C27 C 0.15834(10) 0.42916(15) 0.0148(3) 0.0502(14) Uani 1 1 d G
H27 H 0.1865 0.4087 0.0015 0.060 Uiso 1 1 calc R
C28 C 0.10776(12) 0.41069(12) 0.0102(2) 0.0445(13) Uani 1 1 d G
N7 N 0.07659(9) 0.45451(13) 0.0358(2) 0.0430(10) Uani 1 1 d G
H7 H 0.0444 0.4536 0.0385 0.052 Uiso 1 1 calc R
Cl4 Cl 0.0000 0.29739(15) 0.1768(3) 0.1159(13) Uani 1 2 d S
Cl3 Cl 0.05435(11) 0.39830(15) 0.20495(17) 0.1173(10) Uani 1 1 d .
C16 C 0.13295(13) 0.58806(15) 0.1079(2) 0.0492(15) Uani 1 1 d G
C17 C 0.14661(16) 0.63371(17) 0.06737(19) 0.0596(17) Uani 1 1 d G
C18 C 0.18452(18) 0.67013(17) 0.0883(2) 0.074(2) Uani 1 1 d G
H18 H 0.1937 0.7007 0.0612 0.089 Uiso 1 1 calc R
C19 C 0.20878(16) 0.66090(19) 0.1498(3) 0.072(2) Uani 1 1 d G
C20 C 0.19512(16) 0.6153(2) 0.1903(2) 0.070(2) Uani 1 1 d G
H20 H 0.2114 0.6091 0.2314 0.084 Uiso 1 1 calc R
C21 C 0.15721(15) 0.57883(16) 0.1694(2) 0.0506(14) Uani 1 1 d G
N2 N 0.0448(2) 0.9168(2) 0.3900(4) 0.0643(16) Uani 1 1 d .
C12 C 0.0268(2) 0.6958(2) 0.2136(4) 0.0466(13) Uani 1 1 d .
O1 O 0.0000 0.8574(3) 0.4786(3) 0.0603(16) Uani 1 2 d SDU
C14 C 0.0422(2) 0.5647(2) 0.0994(3) 0.0411(12) Uani 1 1 d .
C13 C 0.0270(2) 0.6150(2) 0.1391(3) 0.0426(12) Uani 1 1 d .
C8 C 0.0851(3) 0.8943(3) 0.3604(5) 0.066(2) Uani 1 1 d .
O3 O 0.1900(2) 1.0923(2) 0.3089(4) 0.094(2) Uani 1 1 d .
C31 C 0.0243(2) 0.2864(2) -0.0372(3) 0.0487(14) Uani 1 1 d .
H31 H 0.0449 0.2561 -0.0487 0.058 Uiso 1 1 calc R
C39 C 0.1312(3) 0.2747(3) 0.0809(5) 0.077(2) Uani 1 1 d .
H39A H 0.0981 0.2585 0.0822 0.115 Uiso 1 1 calc R
H39B H 0.1302 0.3122 0.0994 0.115 Uiso 1 1 calc R
H39C H 0.1536 0.2517 0.1072 0.115 Uiso 1 1 calc R
N1 N 0.0000 1.0043(3) 0.3861(6) 0.077(3) Uani 1 2 d S
C22 C 0.1411(3) 0.5320(2) 0.2154(4) 0.0585(17) Uani 1 1 d .
H22A H 0.1547 0.5382 0.2600 0.088 Uiso 1 1 calc R
H22B H 0.1532 0.4965 0.1981 0.088 Uiso 1 1 calc R
H22C H 0.1052 0.5311 0.2179 0.088 Uiso 1 1 calc R
C7 C 0.0437(3) 0.9740(3) 0.3830(5) 0.0676(19) Uani 1 1 d .
C41 C 0.2626(2) 0.95292(18) 0.2672(3) 0.075(2) Uani 1 1 d G
C46 C 0.2590(2) 0.9277(2) 0.2036(3) 0.081(2) Uani 1 1 d G
C45 C 0.2879(2) 0.8804(2) 0.1884(3) 0.085(3) Uani 1 1 d G
H45 H 0.2855 0.8635 0.1459 0.102 Uiso 1 1 calc R
C44 C 0.3203(2) 0.8582(2) 0.2369(3) 0.087(3) Uani 1 1 d G
H44 H 0.3396 0.8265 0.2267 0.104 Uiso 1 1 calc R
C43 C 0.3238(2) 0.8833(2) 0.3005(3) 0.082(2) Uani 1 1 d G
H43 H 0.3455 0.8685 0.3329 0.099 Uiso 1 1 calc R
C42 C 0.2950(2) 0.9307(2) 0.3156(2) 0.082(2) Uani 1 1 d G
C47 C 0.2997(4) 0.9584(4) 0.3837(6) 0.090(3) Uani 1 1 d .
H47A H 0.2705 0.9501 0.4105 0.135 Uiso 1 1 calc R
H47B H 0.3027 0.9986 0.3780 0.135 Uiso 1 1 calc R
H47C H 0.3290 0.9442 0.4064 0.135 Uiso 1 1 calc R
C38 C 0.1255(4) 0.3614(4) -0.1498(5) 0.089(3) Uani 1 1 d .
H38A H 0.0895 0.3614 -0.1483 0.133 Uiso 1 1 calc R
H38B H 0.1365 0.3523 -0.1949 0.133 Uiso 1 1 calc R
H38C H 0.1378 0.3982 -0.1374 0.133 Uiso 1 1 calc R
C23 C 0.1214(4) 0.6453(3) -0.0008(5) 0.081(2) Uani 1 1 d .
H23A H 0.0874 0.6569 0.0066 0.122 Uiso 1 1 calc R
H23B H 0.1219 0.6116 -0.0279 0.122 Uiso 1 1 calc R
H23C H 0.1392 0.6749 -0.0241 0.122 Uiso 1 1 calc R
B B 0.0000 0.8815(5) 0.4109(8) 0.070(3) Uani 1 2 d SD
C50 C 0.1373(4) 1.1657(4) 0.2699(4) 0.142(6) Uani 1 1 d G
C51 C 0.1131(4) 1.2164(4) 0.2843(6) 0.172(7) Uani 1 1 d GU
H51 H 0.0921 1.2328 0.2521 0.207 Uiso 1 1 calc R
C52 C 0.1204(4) 1.2426(3) 0.3467(6) 0.132(4) Uani 1 1 d GU
H52 H 0.1042 1.2766 0.3563 0.158 Uiso 1 1 calc R
C53 C 0.1518(4) 1.2181(4) 0.3947(5) 0.172(7) Uani 1 1 d GU
H53 H 0.1566 1.2357 0.4365 0.206 Uiso 1 1 calc R
C54 C 0.1760(3) 1.1674(3) 0.3804(4) 0.120(4) Uani 1 1 d GU
C49 C 0.1688(3) 1.1412(2) 0.3180(4) 0.094(3) Uani 1 1 d G
C64 C 0.0000 0.3699(5) 0.1666(8) 0.082(3) Uani 1 2 d S
H64 H 0.0000 0.3790 0.1180 0.098 Uiso 1 2 calc SR
C63 C 0.0000 0.4800(4) 0.8729(7) 0.071(3) Uani 1 2 d S
H63 H 0.0000 0.4528 0.9105 0.086 Uiso 1 2 calc SR
C6 C 0.11497(18) 1.04207(13) 0.3464(3) 0.084(3) Uani 1 1 d G
H6 H 0.0978 1.0756 0.3553 0.101 Uiso 1 1 calc R
C1 C 0.16317(19) 1.04384(14) 0.3196(3) 0.081(3) Uani 1 1 d G
C2 C 0.18876(15) 0.99380(18) 0.3062(3) 0.076(2) Uani 1 1 d G
C3 C 0.16614(16) 0.94198(14) 0.3197(4) 0.082(3) Uani 1 1 d G
H3 H 0.1833 0.9085 0.3107 0.098 Uiso 1 1 calc R
C4 C 0.11794(17) 0.94020(13) 0.3465(3) 0.073(2) Uani 1 1 d G
C5 C 0.09235(15) 0.99025(18) 0.3598(3) 0.069(2) Uani 1 1 d G
C40 C 0.2357(4) 0.1941(4) -0.1048(9) 0.125(5) Uani 1 1 d .
H40A H 0.2567 0.2103 -0.1393 0.187 Uiso 1 1 calc R
H40B H 0.2177 0.1624 -0.1233 0.187 Uiso 1 1 calc R
H40C H 0.2560 0.1817 -0.0675 0.187 Uiso 1 1 calc R
C24 C 0.2502(5) 0.7013(6) 0.1767(7) 0.141(6) Uani 1 1 d .
H24A H 0.2826 0.6859 0.1661 0.212 Uiso 1 1 calc R
H24B H 0.2470 0.7052 0.2250 0.212 Uiso 1 1 calc R
H24C H 0.2467 0.7377 0.1556 0.212 Uiso 1 1 calc R
C48 C 0.2269(4) 0.9518(5) 0.1511(7) 0.106(3) Uani 1 1 d .
H48A H 0.1934 0.9558 0.1684 0.160 Uiso 1 1 calc R
H48B H 0.2266 0.9272 0.1123 0.160 Uiso 1 1 calc R
H48C H 0.2395 0.9883 0.1381 0.160 Uiso 1 1 calc R
Cl2 Cl 0.0000 0.44180(13) 0.80190(18) 0.0860(8) Uani 1 2 d S
Cl1 Cl 0.05485(10) 0.52091(10) 0.88267(14) 0.0931(7) Uani 1 1 d .
C62 C 0.0000 0.9402(3) 0.5484(4) 0.130(7) Uani 1 2 d SGD
H62 H 0.0000 0.9645 0.5113 0.156 Uiso 1 2 calc SR
C61 C 0.00000(9) 0.9622(3) 0.6139(5) 0.160(10) Uani 1 2 d SGD
H61 H 0.0000 1.0011 0.6206 0.192 Uiso 1 2 calc SR
C60 C 0.0000(2) 0.9258(4) 0.6694(4) 0.147(9) Uani 1 2 d SGD
H60 H 0.0000 0.9405 0.7132 0.176 Uiso 1 2 calc SR
C59 C 0.0000(3) 0.8676(4) 0.6595(4) 0.117(6) Uani 1 2 d SGD
H59 H 0.0000 0.8433 0.6966 0.141 Uiso 1 2 calc SR
C58 C 0.00000(18) 0.8457(3) 0.5940(4) 0.085(4) Uani 1 2 d SGD
H58 H 0.0000 0.8067 0.5873 0.102 Uiso 1 2 calc SR
C57 C 0.00000(6) 0.8820(3) 0.5385(3) 0.071(3) Uani 1 2 d SGDU
C56 C 0.1283(7) 1.1320(8) 0.2027(10) 0.160(6) Uani 1 1 d U
H56A H 0.1000 1.1072 0.2084 0.241 Uiso 1 1 calc R
H56B H 0.1575 1.1101 0.1921 0.241 Uiso 1 1 calc R
H56C H 0.1216 1.1581 0.1664 0.241 Uiso 1 1 calc R
C55 C 0.2119(6) 1.1399(7) 0.4347(9) 0.149(5) Uani 1 1 d U
H55A H 0.2086 1.1597 0.4770 0.223 Uiso 1 1 calc R
H55B H 0.2460 1.1425 0.4192 0.223 Uiso 1 1 calc R
H55C H 0.2031 1.1009 0.4409 0.223 Uiso 1 1 calc R

loop_
_atom_site_aniso_label
_atom_site_aniso_U_11
_atom_site_aniso_U_22
_atom_site_aniso_U_33
_atom_site_aniso_U_23
_atom_site_aniso_U_13
_atom_site_aniso_U_12
N8 0.033(3) 0.033(3) 0.047(3) -0.002(3) 0.000 0.000
N6 0.032(3) 0.025(3) 0.076(5) -0.007(3) 0.000 0.000
N9 0.036(2) 0.033(2) 0.085(4) -0.008(2) 0.003(2) 0.0006(19)
C30 0.044(3) 0.031(2) 0.065(4) 0.001(2) -0.003(3) 0.009(2)
N4 0.049(4) 0.028(3) 0.077(5) -0.006(3) 0.000 0.000
C9 0.043(3) 0.030(2) 0.076(4) -0.002(3) -0.001(3) 0.006(2)
C32 0.042(3) 0.040(3) 0.071(4) -0.006(3) -0.002(3) -0.001(2)
C37 0.069(4) 0.049(3) 0.077(5) -0.016(3) 0.018(4) -0.006(3)
C36 0.080(5) 0.052(4) 0.111(7) -0.004(4) 0.034(5) -0.003(4)
C35 0.061(4) 0.053(4) 0.129(8) -0.030(5) 0.009(5) 0.007(4)
C34 0.048(4) 0.046(3) 0.134(8) -0.016(4) -0.015(4) 0.010(3)
C33 0.051(3) 0.037(3) 0.083(5) -0.013(3) -0.005(3) 0.013(3)
N3 0.042(3) 0.032(2) 0.099(4) -0.010(3) 0.003(3) -0.002(2)
O2 0.074(3) 0.059(3) 0.121(5) -0.006(3) 0.021(3) -0.029(3)
C10 0.046(4) 0.029(2) 0.099(5) 0.001(3) 0.000(3) 0.000(2)
C29 0.046(3) 0.040(3) 0.047(3) -0.001(2) 0.001(2) 0.011(2)
C15 0.036(3) 0.037(2) 0.057(3) -0.007(2) 0.001(2) 0.003(2)
C65 0.028(2) 0.039(3) 0.068(4) 0.000(3) 0.002(2) -0.004(2)
C25 0.030(3) 0.039(3) 0.062(3) -0.006(2) 0.000(2) -0.001(2)
C26 0.035(3) 0.039(3) 0.064(4) -0.012(3) 0.002(3) -0.003(2)
C27 0.038(3) 0.045(3) 0.067(4) -0.010(3) 0.002(3) 0.005(2)
C28 0.035(3) 0.032(2) 0.067(4) 0.002(2) 0.004(3) 0.005(2)
N7 0.035(2) 0.0299(19) 0.064(3) 0.002(2) 0.002(2) -0.0005(18)
Cl4 0.115(3) 0.0739(18) 0.159(4) -0.005(2) 0.000 0.000
Cl3 0.0985(19) 0.141(2) 0.112(2) 0.0013(18) -0.0085(15) -0.0481(18)
C16 0.029(3) 0.038(3) 0.080(4) -0.006(3) 0.010(3) -0.002(2)
C17 0.052(4) 0.048(3) 0.079(5) -0.006(3) 0.010(3) 0.003(3)
C18 0.066(4) 0.067(4) 0.088(5) -0.004(4) 0.016(4) -0.036(4)
C19 0.063(4) 0.074(5) 0.080(5) -0.010(4) 0.014(4) -0.020(4)
C20 0.052(4) 0.082(5) 0.077(5) -0.018(4) -0.002(4) -0.009(4)
C21 0.039(3) 0.053(3) 0.059(4) -0.008(3) -0.002(3) 0.004(3)
N2 0.059(3) 0.035(2) 0.099(5) -0.014(3) 0.000(3) -0.001(2)
C12 0.043(3) 0.028(2) 0.069(4) -0.002(2) 0.000(3) -0.004(2)
O1 0.073(4) 0.046(3) 0.063(4) -0.008(3) 0.000 0.000
C14 0.039(3) 0.026(2) 0.058(3) 0.001(2) -0.003(2) -0.003(2)
C13 0.034(3) 0.027(2) 0.066(3) -0.001(2) 0.006(3) 0.001(2)
C8 0.047(3) 0.036(3) 0.114(6) -0.012(3) -0.012(4) -0.002(3)
O3 0.092(4) 0.047(3) 0.144(6) -0.007(3) 0.017(4) -0.036(3)
C31 0.046(3) 0.031(2) 0.069(4) -0.003(2) -0.001(3) 0.005(2)
C39 0.072(5) 0.066(4) 0.093(6) 0.015(4) 0.000(4) 0.029(4)
N1 0.080(6) 0.032(3) 0.118(8) -0.013(4) 0.000 0.000
C22 0.053(4) 0.040(3) 0.082(5) -0.010(3) -0.006(3) 0.011(3)
C7 0.079(5) 0.035(3) 0.089(5) -0.017(3) -0.007(4) -0.005(3)
C41 0.064(5) 0.052(4) 0.109(6) -0.001(4) 0.004(4) -0.022(4)
C46 0.069(5) 0.084(5) 0.090(6) -0.014(5) 0.010(4) -0.036(4)
C45 0.093(6) 0.085(6) 0.076(5) -0.010(5) 0.017(5) -0.028(5)
C44 0.084(6) 0.080(5) 0.096(7) -0.006(5) 0.038(5) -0.017(5)
C43 0.067(5) 0.064(4) 0.116(7) 0.008(5) 0.015(5) -0.019(4)
C42 0.089(6) 0.060(4) 0.097(6) 0.001(4) 0.016(5) -0.021(4)
C47 0.082(6) 0.090(6) 0.099(7) -0.008(6) -0.005(5) -0.009(5)
C38 0.127(8) 0.065(4) 0.075(5) -0.004(4) 0.038(5) -0.010(5)
C23 0.099(6) 0.054(4) 0.091(6) 0.021(4) -0.006(5) -0.021(4)
B 0.060(7) 0.051(6) 0.099(10) -0.006(6) 0.000 0.000
C50 0.136(11) 0.072(6) 0.220(18) 0.037(9) 0.068(12) 0.005(7)
C51 0.167(9) 0.160(9) 0.190(10) 0.035(7) 0.005(7) -0.003(7)
C52 0.134(7) 0.108(6) 0.154(8) 0.010(6) 0.015(6) 0.013(6)
C53 0.179(9) 0.161(9) 0.176(9) -0.023(7) 0.023(7) -0.004(7)
C54 0.139(7) 0.077(5) 0.144(7) -0.015(5) 0.016(6) -0.027(5)
C49 0.124(8) 0.041(4) 0.118(8) -0.002(4) 0.023(7) -0.028(5)
C64 0.074(8) 0.082(7) 0.090(8) -0.005(6) 0.000 0.000
C63 0.064(6) 0.038(4) 0.112(9) 0.004(5) 0.000 0.000
C6 0.091(6) 0.043(3) 0.120(7) -0.015(4) -0.018(6) -0.018(4)
C1 0.087(6) 0.040(3) 0.115(7) -0.010(4) -0.005(5) -0.027(4)
C2 0.068(5) 0.047(3) 0.114(6) -0.006(4) -0.017(5) -0.019(3)
C3 0.066(5) 0.048(3) 0.131(8) -0.015(4) -0.018(5) -0.020(3)
C4 0.057(4) 0.047(3) 0.115(6) -0.025(4) 0.006(4) -0.015(3)
C5 0.071(5) 0.042(3) 0.094(6) -0.007(3) -0.004(4) -0.014(3)
C40 0.094(7) 0.082(6) 0.198(14) -0.043(7) 0.042(8) 0.029(6)
C24 0.104(8) 0.191(13) 0.129(10) -0.023(10) -0.012(8) -0.097(9)
C48 0.100(8) 0.105(7) 0.115(9) 0.006(7) 0.001(7) -0.018(6)
Cl2 0.0799(19) 0.0820(17) 0.096(2) -0.0244(16) 0.000 0.000
Cl1 0.0996(17) 0.0797(12) 0.0999(16) 0.0092(12) -0.0199(13) -0.0288(12)
C62 0.21(2) 0.064(7) 0.111(12) -0.048(8) 0.000 0.000
C61 0.26(3) 0.087(11) 0.137(18) -0.047(12) 0.000 0.000
C60 0.24(3) 0.075(9) 0.122(15) -0.012(10) 0.000 0.000
C59 0.170(18) 0.100(10) 0.083(10) -0.020(8) 0.000 0.000
C58 0.107(10) 0.066(6) 0.083(8) -0.001(6) 0.000 0.000
C57 0.061(6) 0.056(5) 0.096(7) 0.001(5) 0.000 0.000
C56 0.148(9) 0.171(9) 0.163(9) 0.031(7) -0.003(7) -0.002(7)
C55 0.144(8) 0.143(8) 0.159(8) 0.010(7) -0.030(7) -0.030(6)

loop_
_atom_type_symbol
_atom_type_description
_atom_type_scat_dispersion_real
_atom_type_scat_dispersion_imag
_atom_type_scat_source
C C 0.0181 0.0091 'International Tables Vol C Tables 4.2.6.8 and 6.1.1.4'
H H 0.0000 0.0000 'International Tables Vol C Tables 4.2.6.8 and 6.1.1.4'
O O 0.0492 0.0322 'International Tables Vol C Tables 4.2.6.8 and 6.1.1.4'
N N 0.0311 0.0180 'International Tables Vol C Tables 4.2.6.8 and 6.1.1.4'
B B 0.0090 0.0039 'International Tables Vol C Tables 4.2.6.8 and 6.1.1.4'
Cl Cl 0.3639 0.7018 'International Tables Vol C Tables 4.2.6.8 and 6.1.1.4'

loop_
_geom_angle_atom_site_label_1
_geom_angle_atom_site_label_2
_geom_angle_atom_site_label_3
_geom_angle
_geom_angle_site_symmetry_1
_geom_angle_site_symmetry_3
C30 N8 C30 104.8(6) . 3
C14 N6 C14 111.2(6) 3 .
C10 N9 C12 115.2(5) . .
N8 C30 C29 126.0(5) . .
N8 C30 C31 110.0(5) . .
C29 C30 C31 124.0(5) . .
C9 N4 C9 116.2(8) . 3
C9 N4 B 121.3(4) . .
C9 N4 B 121.3(4) 3 .
N3 C9 N4 123.6(5) . .
N3 C9 C10 130.8(6) . .
N4 C9 C10 104.3(5) . .
C37 C32 C33 120.0 . .
C37 C32 C29 119.3(3) . .
C33 C32 C29 120.6(3) . .
C32 C37 C36 120.0 . .
C32 C37 C38 121.2(4) . .
C36 C37 C38 118.8(4) . .
C35 C36 C37 120.0 . .
C36 C35 C34 120.0 . .
C36 C35 C40 120.8(7) . .
C34 C35 C40 119.2(7) . .
C35 C34 C33 120.0 . .
C34 C33 C32 120.0 . .
C34 C33 C39 119.8(4) . .
C32 C33 C39 120.1(4) . .
C9 N3 C8 116.4(5) . .
C41 O2 C2 117.2(5) . .
N9 C10 C9 130.3(6) . .
N9 C10 C10 122.7(4) . 3
C9 C10 C10 106.9(4) . 3
C28 C29 C30 124.6(5) . .
C28 C29 C32 118.0(5) . .
C30 C29 C32 117.3(5) . .
C14 C15 C25 126.5(5) . .
C14 C15 C16 120.1(4) . .
C25 C15 C16 113.4(4) . .
C12 C65 C13 120.4(5) . .
C15 C25 C26 126.8(3) . .
C15 C25 N7 125.2(3) . .
C26 C25 N7 108.0 . .
C25 C26 C27 108.0 . .
C28 C27 C26 108.0 . .
C29 C28 N7 125.4(3) . .
C29 C28 C27 126.4(3) . .
N7 C28 C27 108.0 . .
C28 N7 C25 108.0 . .
C17 C16 C21 120.0 . .
C17 C16 C15 120.1(3) . .
C21 C16 C15 119.9(3) . .
C18 C17 C16 120.0 . .
C18 C17 C23 118.0(4) . .
C16 C17 C23 122.0(4) . .
C17 C18 C19 120.0 . .
C20 C19 C18 120.0 . .
C20 C19 C24 117.8(6) . .
C18 C19 C24 122.1(6) . .
C19 C20 C21 120.0 . .
C20 C21 C16 120.0 . .
C20 C21 C22 119.1(4) . .
C16 C21 C22 120.8(4) . .
C8 N2 C7 111.7(7) . .
C8 N2 B 122.5(6) . .
C7 N2 B 123.9(7) . .
N9 C12 C65 117.7(5) . .
N9 C12 C12 122.1(3) . 3
C65 C12 C12 120.1(3) . 3
C57 O1 B 130.7(7) . .
N6 C14 C15 127.4(5) . .
N6 C14 C13 108.5(5) . .
C15 C14 C13 124.0(5) . .
C65 C13 C13 119.5(3) . 3
C65 C13 C14 134.5(5) . .
C13 C13 C14 105.8(3) 3 .
N2 C8 N3 123.3(6) . .
N2 C8 C4 106.1(5) . .
N3 C8 C4 129.2(7) . .
C49 O3 C1 119.6(6) . .
C31 C31 C30 107.6(3) 3 .
C7 N1 C7 116.6(7) . 3
N2 C7 N1 122.3(7) . .
N2 C7 C5 106.3(6) . .
N1 C7 C5 130.3(6) . .
O2 C41 C46 119.8(5) . .
O2 C41 C42 120.1(5) . .
C46 C41 C42 120.0 . .
C41 C46 C45 120.0 . .
C41 C46 C48 120.8(7) . .
C45 C46 C48 119.1(7) . .
C44 C45 C46 120.0 . .
C45 C44 C43 120.0 . .
C44 C43 C42 120.0 . .
C43 C42 C41 120.0 . .
C43 C42 C47 119.8(6) . .
C41 C42 C47 120.2(6) . .
O1 B N2 117.8(7) . .
O1 B N2 117.8(7) . 3
N2 B N2 104.2(9) . 3
O1 B N4 107.1(8) . .
N2 B N4 104.1(8) . .
N2 B N4 104.1(8) 3 .
C51 C50 C49 120.0 . .
C51 C50 C56 122.6(9) . .
C49 C50 C56 117.3(9) . .
C50 C51 C52 120.0 . .
C51 C52 C53 120.0 . .
C54 C53 C52 120.0 . .
C49 C54 C53 120.0 . .
C49 C54 C55 120.1(9) . .
C53 C54 C55 119.9(9) . .
O3 C49 C54 117.2(7) . .
O3 C49 C50 122.7(7) . .
C54 C49 C50 120.0 . .
Cl4 C64 Cl3 109.1(6) . 3
Cl4 C64 Cl3 109.1(6) . .
Cl3 C64 Cl3 110.2(8) 3 .
Cl2 C63 Cl1 112.8(5) . .
Cl2 C63 Cl1 112.8(5) . 3
Cl1 C63 Cl1 112.1(5) . 3
C1 C6 C5 120.0 . .
O3 C1 C2 115.2(4) . .
O3 C1 C6 124.6(4) . .
C2 C1 C6 120.0 . .
O2 C2 C1 115.0(4) . .
O2 C2 C3 125.0(4) . .
C1 C2 C3 120.0 . .
C4 C3 C2 120.0 . .
C5 C4 C3 120.0 . .
C5 C4 C8 108.0(4) . .
C3 C4 C8 131.8(4) . .
C4 C5 C6 120.0 . .
C4 C5 C7 106.1(4) . .
C6 C5 C7 133.8(4) . .
C61 C62 C57 120.0 . .
C62 C61 C60 120.0 . .
C59 C60 C61 120.0 . .
C60 C59 C58 120.0 . .
C57 C58 C59 120.0 . .
O1 C57 C58 115.7(6) . .
O1 C57 C62 124.3(6) . .
C58 C57 C62 120.0 . .

loop_
_geom_bond_atom_site_label_1
_geom_bond_atom_site_label_2
_geom_bond_distance
_geom_bond_site_symmetry_2
N8 C30 1.376(7) .
N8 C30 1.376(7) 3
N6 C14 1.363(6) 3
N6 C14 1.363(6) .
N9 C10 1.309(9) .
N9 C12 1.358(8) .
C30 C29 1.412(9) .
C30 C31 1.457(8) .
N4 C9 1.355(7) .
N4 C9 1.355(7) 3
N4 B 1.526(15) .
C9 N3 1.333(8) .
C9 C10 1.441(9) .
C32 C37 1.3900 .
C32 C33 1.3900 .
C32 C29 1.477(6) .
C37 C36 1.3900 .
C37 C38 1.490(11) .
C36 C35 1.3900 .
C35 C34 1.3900 .
C35 C40 1.512(9) .
C34 C33 1.3900 .
C33 C39 1.469(10) .
N3 C8 1.358(8) .
O2 C41 1.357(7) .
O2 C2 1.366(7) .
C10 C10 1.462(13) 3
C29 C28 1.364(6) .
C15 C14 1.380(8) .
C15 C25 1.391(6) .
C15 C16 1.490(6) .
C65 C12 1.381(8) .
C65 C13 1.393(8) .
C25 C26 1.4200 .
C25 N7 1.4200 .
C26 C27 1.4200 .
C27 C28 1.4200 .
C28 N7 1.4200 .
Cl4 C64 1.724(13) .
Cl3 C64 1.767(8) .
C16 C17 1.3900 .
C16 C21 1.3900 .
C17 C18 1.3900 .
C17 C23 1.527(10) .
C18 C19 1.3900 .
C19 C20 1.3900 .
C19 C24 1.553(9) .
C20 C21 1.3900 .
C21 C22 1.494(8) .
N2 C8 1.332(10) .
N2 C7 1.359(8) .
N2 B 1.512(10) .
C12 C12 1.431(11) 3
O1 C57 1.314(9) .
O1 B 1.450(17) .
C14 C13 1.480(7) .
C13 C13 1.442(11) 3
C8 C4 1.421(7) .
O3 C49 1.299(8) .
O3 C1 1.366(5) .
C31 C31 1.297(13) 3
N1 C7 1.369(9) .
N1 C7 1.369(9) 3
C7 C5 1.428(9) .
C41 C46 1.3900 .
C41 C42 1.3900 .
C46 C45 1.3900 .
C46 C48 1.458(13) .
C45 C44 1.3900 .
C44 C43 1.3900 .
C43 C42 1.3900 .
C42 C47 1.498(11) .
B N2 1.512(10) 3
C50 C51 1.3900 .
C50 C49 1.3900 .
C50 C56 1.56(2) .
C51 C52 1.3900 .
C52 C53 1.3900 .
C53 C54 1.3900 .
C54 C49 1.3900 .
C54 C55 1.576(17) .
C64 Cl3 1.767(8) 3
C63 Cl2 1.665(14) .
C63 Cl1 1.763(6) .
C63 Cl1 1.763(6) 3
C6 C1 1.3900 .
C6 C5 1.3900 .
C1 C2 1.3900 .
C2 C3 1.3900 .
C3 C4 1.3900 .
C4 C5 1.3900 .
C62 C61 1.3900 .
C62 C57 1.3900 .
C61 C60 1.3900 .
C60 C59 1.3900 .
C59 C58 1.3900 .
C58 C57 1.3900 .

loop_
_platon_squeeze_void_nr
_platon_squeeze_void_average_x
_platon_squeeze_void_average_y
_platon_squeeze_void_average_z
_platon_squeeze_void_volume
_platon_squeeze_void_count_electrons
_platon_squeeze_void_content
1 0.000 0.896 0.052 842 182 ' '
2 0.500 0.396 0.052 842 182 ' '
3 0.000 0.104 0.552 842 184 ' '
4 0.500 0.604 0.552 842 184 ' '
